data_7049108
loop_
_publ_author_name
'Liu, Hao-Hao'
'Ma, Yu-Juan'
'Han, Song-De'
'Li, Jin-Hua'
'Wang, Guo-Ming'

_publ_section_title
;
 Zinc-diphosphonates with extended dipyridine units: synthesis,
 structures, in situ reactions, and photochromism.
;
_journal_issue 12
_journal_name_full 'Dalton transactions (Cambridge, England : 2003)'
_journal_page_first 3955
_journal_page_last 3961
_journal_paper_doi 10.1039/c9dt00081j
_journal_volume 48
_journal_year 2019
_chemical_formula_sum 'C16 H21 N5 O17 P4 Zn3'
_chemical_formula_weight 875.37
_space_group_crystal_system triclinic
_space_group_IT_number 2
_space_group_name_Hall '-P 1'
_space_group_name_H-M_alt 'P -1'
_symmetry_space_group_name_Hall '-P 1'
_symmetry_space_group_name_H-M 'P -1'
_atom_sites_solution_hydrogens mixed
_audit_creation_method SHELXL-2016/6
_audit_update_record
;
2018-11-15 deposited with the CCDC.    2019-02-21 downloaded from the CCDC.
;
_cell_angle_alpha 70.886(7)
_cell_angle_beta 89.230(6)
_cell_angle_gamma 79.109(5)
_cell_formula_units_Z 2
_cell_length_a 8.1636(5)
_cell_length_b 11.8340(8)
_cell_length_c 15.8029(14)
_cell_measurement_reflns_used 3620
_cell_measurement_temperature 293(2)
_cell_measurement_theta_max 30.4010
_cell_measurement_theta_min 3.3290
_cell_volume 1414.61(19)
_computing_cell_refinement 'CrysAlisPro 1.171.39.16b (Rigaku OD, 2015)'
_computing_data_collection 'CrysAlisPro 1.171.39.16b (Rigaku OD, 2015)'
_computing_data_reduction 'CrysAlisPro 1.171.39.16b (Rigaku OD, 2015)'
_computing_molecular_graphics 'DIAMOND (Brandenburg, 1999)'
_computing_publication_material 'SHELXL-2016/6 (Sheldrick, 2016)'
_computing_structure_refinement 'SHELXL-2016/6 (Sheldrick, 2016)'
_computing_structure_solution 'SHELXL-2016/6 (Sheldrick, 2016)'
_diffrn_ambient_temperature 293(2)
_diffrn_measured_fraction_theta_full 0.999
_diffrn_measured_fraction_theta_max 0.999
_diffrn_measurement_device_type 'XtaLAB Mini (ROW)'
_diffrn_radiation_type MoK\a
_diffrn_radiation_wavelength 0.71073
_diffrn_reflns_av_R_equivalents 0.0291
_diffrn_reflns_av_unetI/netI 0.0553
_diffrn_reflns_Laue_measured_fraction_full 0.999
_diffrn_reflns_Laue_measured_fraction_max 0.999
_diffrn_reflns_limit_h_max 9
_diffrn_reflns_limit_h_min -9
_diffrn_reflns_limit_k_max 14
_diffrn_reflns_limit_k_min -14
_diffrn_reflns_limit_l_max 18
_diffrn_reflns_limit_l_min -18
_diffrn_reflns_number 7570
_diffrn_reflns_point_group_measured_fraction_full 0.999
_diffrn_reflns_point_group_measured_fraction_max 0.999
_diffrn_reflns_theta_full 25.005
_diffrn_reflns_theta_max 25.005
_diffrn_reflns_theta_min 2.544
_exptl_absorpt_coefficient_mu 2.837
_exptl_absorpt_correction_T_max 0.600
_exptl_absorpt_correction_T_min 0.541
_exptl_absorpt_correction_type multi-scan
_exptl_crystal_colour colorless
_exptl_crystal_density_diffrn 2.055
_exptl_crystal_description block
_exptl_crystal_F_000 876
_exptl_crystal_size_max 0.22
_exptl_crystal_size_mid 0.19
_exptl_crystal_size_min 0.18
_refine_diff_density_max 1.074
_refine_diff_density_min -0.567
_refine_diff_density_rms 0.107
_refine_ls_extinction_method none
_refine_ls_goodness_of_fit_ref 1.060
_refine_ls_hydrogen_treatment mixed
_refine_ls_matrix_type full
_refine_ls_number_parameters 412
_refine_ls_number_reflns 4987
_refine_ls_number_restraints 8
_refine_ls_restrained_S_all 1.060
_refine_ls_R_factor_all 0.0518
_refine_ls_R_factor_gt 0.0362
_refine_ls_shift/su_max 0.001
_refine_ls_shift/su_mean 0.000
_refine_ls_structure_factor_coef Fsqd
_refine_ls_weighting_details 'w=1/[\s^2^(Fo^2^)+(0.0411P)^2^] where P=(Fo^2^+2Fc^2^)/3'
_refine_ls_weighting_scheme calc
_refine_ls_wR_factor_gt 0.0870
_refine_ls_wR_factor_ref 0.0937
_reflns_Friedel_coverage 0.000
_reflns_number_gt 3980
_reflns_number_total 4987
_reflns_threshold_expression 'I > 2\s(I)'
_cod_data_source_file c9dt00081j2.cif
_cod_data_source_block 1
_cod_depositor_comments 'Adding full bibliography for 7049108--7049109.cif.'
_cod_database_code 7049108
_shelx_shelxl_version_number 2016/6
_shelx_space_group_comment
;
The symmetry employed for this shelxl refinement is uniquely defined
by the following loop, which should always be used as a source of
symmetry information in preference to the above space-group names.
They are only intended as comments.
;

loop_
_space_group_symop_operation_xyz
'x, y, z'
'-x, -y, -z'

loop_
_atom_site_label
_atom_site_type_symbol
_atom_site_fract_x
_atom_site_fract_y
_atom_site_fract_z
_atom_site_U_iso_or_equiv
_atom_site_adp_type
_atom_site_occupancy
_atom_site_site_symmetry_order
_atom_site_calc_flag
_atom_site_refinement_flags_posn
_atom_site_refinement_flags_adp
O14 O -0.0550(3) 0.6704(2) 0.4388(2) 0.0181(7) Uani 1 1 d D .
C1 C -0.1048(5) 0.8031(3) 0.3967(3) 0.0148(9) Uani 1 1 d . .
C2 C -0.1521(5) 0.8350(4) 0.2983(3) 0.0243(10) Uani 1 1 d . .
H2A H -0.060681 0.801013 0.269553 0.036 Uiso 1 1 calc R U
H2B H -0.177231 0.922013 0.270695 0.036 Uiso 1 1 calc R U
H2C H -0.248450 0.802121 0.292098 0.036 Uiso 1 1 calc R U
C3 C 0.3455(5) 0.5142(4) 0.7335(3) 0.0182(9) Uani 1 1 d . .
C4 C 0.2965(6) 0.3989(4) 0.7920(3) 0.0290(11) Uani 1 1 d . .
H4A H 0.370337 0.330009 0.784098 0.043 Uiso 1 1 calc R U
H4B H 0.183906 0.398315 0.775693 0.043 Uiso 1 1 calc R U
H4C H 0.303993 0.394434 0.853608 0.043 Uiso 1 1 calc R U
C6 C 0.3019(8) 0.2793(5) 0.2116(4) 0.0520(17) Uani 1 1 d . .
H6 H 0.241042 0.356573 0.205756 0.062 Uiso 1 1 calc R U
C7 C 0.3820(7) 0.2587(5) 0.1402(4) 0.0446(15) Uani 1 1 d . .
H7 H 0.379221 0.321910 0.086175 0.054 Uiso 1 1 calc R U
C8 C 0.4675(6) 0.1421(4) 0.1495(3) 0.0280(11) Uani 1 1 d . .
C9 C 0.4660(6) 0.0510(4) 0.2297(3) 0.0305(11) Uani 1 1 d . .
H9 H 0.518111 -0.028677 0.236497 0.037 Uiso 1 1 calc R U
C10 C 0.3870(5) 0.0782(4) 0.2998(3) 0.0306(11) Uani 1 1 d . .
H10 H 0.388049 0.017307 0.354953 0.037 Uiso 1 1 calc R U
C11 C 0.5603(5) 0.1177(4) 0.0748(3) 0.0255(11) Uani 1 1 d . .
C14 C 0.7180(6) 0.0279(4) 0.0010(3) 0.0273(11) Uani 1 1 d . .
C16 C 0.8310(5) -0.0612(4) -0.0285(3) 0.0263(11) Uani 1 1 d . .
C17 C 0.8874(6) -0.0334(5) -0.1141(4) 0.0356(13) Uani 1 1 d . .
H17 H 0.854955 0.044837 -0.155033 0.043 Uiso 1 1 calc R U
C18 C 0.9907(7) -0.1206(5) -0.1386(4) 0.0411(14) Uani 1 1 d . .
H18 H 1.026905 -0.100662 -0.196772 0.049 Uiso 1 1 calc R U
C20 C 0.9908(8) -0.2604(5) 0.0011(4) 0.0544(17) Uani 1 1 d . .
H20 H 1.029220 -0.338282 0.041367 0.065 Uiso 1 1 calc R U
C21 C 0.8833(7) -0.1770(5) 0.0296(4) 0.0434(14) Uani 1 1 d . .
H21 H 0.846895 -0.199187 0.087755 0.052 Uiso 1 1 calc R U
N1 N 0.6538(5) 0.0068(3) 0.0817(3) 0.0284(9) Uani 1 1 d . .
N2 N 0.5647(5) 0.2034(4) -0.0026(3) 0.0359(11) Uani 1 1 d . .
N3 N 0.6643(5) 0.1447(4) -0.0493(3) 0.0364(11) Uani 1 1 d . .
H3 H 0.689992 0.177205 -0.103657 0.044 Uiso 1 1 calc R U
N4 N 0.3103(5) 0.1900(4) 0.2891(3) 0.0353(10) Uani 1 1 d . .
H4 H 0.263629 0.205900 0.334104 0.042 Uiso 1 1 calc R U
N5 N 1.0413(6) -0.2326(4) -0.0827(3) 0.0445(12) Uani 1 1 d . .
H5 H 1.105472 -0.286588 -0.099927 0.053 Uiso 1 1 calc R U
O1 O 0.2238(3) 0.8001(3) 0.3729(2) 0.0204(7) Uani 1 1 d . .
O2 O 0.0403(3) 0.9975(2) 0.3743(2) 0.0204(7) Uani 1 1 d . .
O3 O 0.1076(3) 0.8123(2) 0.5173(2) 0.0180(6) Uani 1 1 d . .
O4 O -0.2941(3) 0.9874(3) 0.4473(2) 0.0250(7) Uani 1 1 d . .
O5 O -0.4348(3) 0.8310(3) 0.4258(2) 0.0221(7) Uani 1 1 d D .
O6 O -0.2274(3) 0.7716(3) 0.5576(2) 0.0231(7) Uani 1 1 d . .
O7 O 0.4729(4) 0.3845(3) 0.6308(2) 0.0264(7) Uani 1 1 d . .
O8 O 0.4478(3) 0.6106(3) 0.5672(2) 0.0232(7) Uani 1 1 d . .
O9 O 0.1887(3) 0.5170(2) 0.5812(2) 0.0199(7) Uani 1 1 d . .
O10 O 0.2579(4) 0.7619(3) 0.7042(2) 0.0306(8) Uani 1 1 d . .
O11 O 0.0295(3) 0.6443(3) 0.7043(2) 0.0257(7) Uani 1 1 d . .
O12 O 0.1953(4) 0.6096(3) 0.8482(2) 0.0342(8) Uani 1 1 d . .
O13 O -0.1780(4) 0.5116(3) 0.6153(2) 0.0311(8) Uani 1 1 d D .
H13B H -0.091745 0.458573 0.607642 0.037 Uiso 1 1 d DR U
H13A H -0.254282 0.528087 0.572014 0.037 Uiso 1 1 d DR U
O15 O 0.5130(4) 0.5166(3) 0.7630(2) 0.0388(9) Uani 1 1 d D .
H15A H 0.560827 0.479663 0.818798 0.047 Uiso 1 1 d DR U
O16 O 0.7395(5) 0.2765(4) 0.7815(3) 0.0634(13) Uani 1 1 d . .
O17 O 0.3939(9) 0.5487(5) 0.0545(4) 0.116(2) Uani 1 1 d . .
P1 P 0.07870(12) 0.85987(9) 0.41510(8) 0.0144(2) Uani 1 1 d . .
P2 P -0.27910(12) 0.85330(9) 0.46155(8) 0.0163(2) Uani 1 1 d . .
P3 P 0.36364(13) 0.50737(9) 0.61932(8) 0.0151(2) Uani 1 1 d . .
P4 P 0.19690(14) 0.64396(10) 0.74457(8) 0.0206(3) Uani 1 1 d . .
Zn1 Zn 0.43210(5) 0.71005(4) 0.44336(3) 0.01586(13) Uani 1 1 d . .
Zn2 Zn 0.15651(6) 0.89498(4) 0.59978(4) 0.01764(14) Uani 1 1 d . .
Zn3 Zn -0.01787(6) 0.64012(4) 0.58292(4) 0.02019(14) Uani 1 1 d D .
H14A H -0.1206(14) 0.619(2) 0.436(4) 0.07(2) Uiso 1 1 d D .

loop_
_atom_site_aniso_label
_atom_site_aniso_U_11
_atom_site_aniso_U_22
_atom_site_aniso_U_33
_atom_site_aniso_U_23
_atom_site_aniso_U_13
_atom_site_aniso_U_12
O14 0.0176(14) 0.0123(14) 0.0248(19) -0.0064(14) 0.0010(13) -0.0034(12)
C1 0.0110(19) 0.0113(19) 0.022(3) -0.0060(19) -0.0010(17) -0.0006(16)
C2 0.026(2) 0.029(2) 0.022(3) -0.011(2) 0.000(2) -0.009(2)
C3 0.019(2) 0.016(2) 0.018(3) -0.0060(19) 0.0017(18) 0.0016(18)
C4 0.046(3) 0.013(2) 0.023(3) -0.003(2) 0.015(2) -0.001(2)
C6 0.070(4) 0.031(3) 0.055(4) -0.018(3) 0.036(3) -0.005(3)
C7 0.064(4) 0.024(3) 0.041(4) -0.009(3) 0.031(3) -0.002(3)
C8 0.030(2) 0.029(3) 0.027(3) -0.012(2) 0.010(2) -0.004(2)
C9 0.030(3) 0.029(3) 0.027(3) -0.008(2) 0.005(2) 0.005(2)
C10 0.023(2) 0.037(3) 0.025(3) -0.006(2) 0.001(2) 0.004(2)
C11 0.022(2) 0.027(2) 0.025(3) -0.008(2) 0.004(2) 0.001(2)
C14 0.029(2) 0.027(3) 0.027(3) -0.012(2) 0.007(2) -0.002(2)
C16 0.024(2) 0.031(3) 0.027(3) -0.015(2) 0.010(2) -0.004(2)
C17 0.045(3) 0.029(3) 0.031(3) -0.011(2) 0.012(3) -0.002(2)
C18 0.048(3) 0.041(3) 0.035(4) -0.016(3) 0.022(3) -0.006(3)
C20 0.078(4) 0.034(3) 0.039(4) -0.009(3) 0.019(3) 0.009(3)
C21 0.062(4) 0.033(3) 0.030(3) -0.009(3) 0.016(3) 0.000(3)
N1 0.031(2) 0.029(2) 0.025(3) -0.010(2) 0.0125(18) -0.0026(18)
N2 0.045(3) 0.030(2) 0.030(3) -0.012(2) 0.016(2) 0.001(2)
N3 0.047(3) 0.035(2) 0.026(3) -0.013(2) 0.017(2) -0.002(2)
N4 0.040(2) 0.036(2) 0.028(3) -0.012(2) 0.019(2) -0.002(2)
N5 0.052(3) 0.039(3) 0.045(3) -0.027(3) 0.014(2) 0.008(2)
O1 0.0142(14) 0.0251(16) 0.0229(19) -0.0108(15) 0.0044(13) -0.0015(13)
O2 0.0159(14) 0.0138(14) 0.030(2) -0.0054(14) 0.0070(13) -0.0024(12)
O3 0.0216(15) 0.0188(15) 0.0148(17) -0.0068(13) -0.0002(12) -0.0043(13)
O4 0.0217(15) 0.0165(15) 0.041(2) -0.0142(15) 0.0114(14) -0.0071(13)
O5 0.0168(14) 0.0188(15) 0.031(2) -0.0058(15) 0.0008(13) -0.0079(13)
O6 0.0191(15) 0.0246(16) 0.0237(19) -0.0096(15) 0.0017(13) 0.0030(13)
O7 0.0286(17) 0.0237(16) 0.027(2) -0.0155(15) 0.0019(14) 0.0072(14)
O8 0.0252(16) 0.0280(16) 0.0159(18) -0.0038(14) 0.0064(13) -0.0108(14)
O9 0.0170(14) 0.0207(15) 0.0241(19) -0.0105(14) 0.0025(13) -0.0035(13)
O10 0.0418(19) 0.0176(15) 0.031(2) -0.0077(16) -0.0096(16) -0.0029(15)
O11 0.0207(15) 0.0321(17) 0.024(2) -0.0111(16) 0.0045(13) -0.0003(14)
O12 0.050(2) 0.0298(18) 0.017(2) -0.0094(16) 0.0014(16) 0.0086(17)
O13 0.0223(16) 0.0321(18) 0.040(2) -0.0120(17) 0.0055(15) -0.0071(15)
O15 0.0277(17) 0.058(2) 0.031(2) -0.020(2) -0.0097(15) -0.0005(17)
O16 0.076(3) 0.058(3) 0.031(3) 0.002(2) 0.010(2) 0.018(2)
O17 0.192(7) 0.067(3) 0.077(5) -0.016(3) -0.013(4) -0.011(4)
P1 0.0118(5) 0.0129(5) 0.0197(7) -0.0069(5) 0.0024(4) -0.0026(4)
P2 0.0134(5) 0.0146(5) 0.0229(7) -0.0084(5) 0.0032(4) -0.0038(4)
P3 0.0153(5) 0.0136(5) 0.0168(7) -0.0064(5) 0.0039(4) -0.0017(4)
P4 0.0262(6) 0.0166(5) 0.0175(7) -0.0079(5) 0.0009(5) 0.0032(5)
Zn1 0.0140(2) 0.0143(2) 0.0206(3) -0.0073(2) 0.0042(2) -0.00356(19)
Zn2 0.0201(3) 0.0125(2) 0.0218(3) -0.0073(2) 0.0006(2) -0.0036(2)
Zn3 0.0179(3) 0.0204(3) 0.0216(3) -0.0078(2) 0.0025(2) -0.0004(2)

loop_
_atom_type_symbol
_atom_type_description
_atom_type_scat_dispersion_real
_atom_type_scat_dispersion_imag
_atom_type_scat_source
C C 0.0033 0.0016 'International Tables Vol C Tables 4.2.6.8 and 6.1.1.4'
H H 0.0000 0.0000 'International Tables Vol C Tables 4.2.6.8 and 6.1.1.4'
N N 0.0061 0.0033 'International Tables Vol C Tables 4.2.6.8 and 6.1.1.4'
O O 0.0106 0.0060 'International Tables Vol C Tables 4.2.6.8 and 6.1.1.4'
P P 0.1023 0.0942 'International Tables Vol C Tables 4.2.6.8 and 6.1.1.4'
Zn Zn 0.2839 1.4301 'International Tables Vol C Tables 4.2.6.8 and 6.1.1.4'

loop_
_geom_angle_atom_site_label_1
_geom_angle_atom_site_label_2
_geom_angle_atom_site_label_3
_geom_angle
_geom_angle_site_symmetry_1
_geom_angle_site_symmetry_3
C1 O14 Zn3 105.3(2) . .
O14 C1 C2 110.4(3) . .
O14 C1 P1 103.7(2) . .
C2 C1 P1 112.7(3) . .
O14 C1 P2 106.2(3) . .
C2 C1 P2 113.4(3) . .
P1 C1 P2 109.8(2) . .
O15 C3 C4 108.6(4) . .
O15 C3 P4 110.0(3) . .
C4 C3 P4 108.8(3) . .
O15 C3 P3 105.7(3) . .
C4 C3 P3 108.1(3) . .
P4 C3 P3 115.5(2) . .
N4 C6 C7 120.3(5) . .
C6 C7 C8 118.9(5) . .
C9 C8 C7 118.8(4) . .
C9 C8 C11 120.9(4) . .
C7 C8 C11 120.3(5) . .
C8 C9 C10 119.5(4) . .
N4 C10 C9 119.9(5) . .
N2 C11 N1 114.8(4) . .
N2 C11 C8 122.3(4) . .
N1 C11 C8 122.8(4) . .
N1 C14 N3 109.8(4) . .
N1 C14 C16 125.7(4) . .
N3 C14 C16 124.5(4) . .
C21 C16 C17 118.1(4) . .
C21 C16 C14 119.7(4) . .
C17 C16 C14 122.2(5) . .
C18 C17 C16 119.8(5) . .
N5 C18 C17 122.3(5) . .
N5 C20 C21 121.9(5) . .
C16 C21 C20 119.2(5) . .
C14 N1 C11 102.2(4) . .
C11 N2 N3 103.1(4) . .
C14 N3 N2 110.1(4) . .
C10 N4 C6 122.4(4) . .
C18 N5 C20 118.6(4) . .
P1 O1 Zn1 120.90(18) . .
P1 O2 Zn2 124.66(17) . 2_576
P1 O3 Zn2 130.42(17) . .
P1 O3 Zn3 111.11(14) . .
Zn2 O3 Zn3 114.74(13) . .
P2 O4 Zn2 135.46(18) . 2_576
P2 O5 Zn1 141.8(2) . 1_455
P2 O6 Zn3 119.81(17) . .
P3 O7 Zn1 138.4(2) . 2_666
P3 O8 Zn1 132.73(19) . .
P3 O9 Zn3 127.09(16) . .
P4 O10 Zn2 125.28(19) . .
P4 O11 Zn3 127.07(18) . .
O2 P1 O1 113.00(17) . .
O2 P1 O3 114.33(16) . .
O1 P1 O3 109.66(16) . .
O2 P1 C1 108.16(17) . .
O1 P1 C1 107.49(17) . .
O3 P1 C1 103.54(18) . .
O5 P2 O4 110.19(17) . .
O5 P2 O6 113.45(18) . .
O4 P2 O6 113.69(18) . .
O5 P2 C1 106.54(17) . .
O4 P2 C1 109.47(17) . .
O6 P2 C1 102.97(17) . .
O7 P3 O8 111.57(17) . .
O7 P3 O9 111.74(17) . .
O8 P3 O9 113.56(17) . .
O7 P3 C3 104.62(18) . .
O8 P3 C3 106.61(18) . .
O9 P3 C3 108.14(18) . .
O10 P4 O11 113.58(19) . .
O10 P4 O12 110.37(19) . .
O11 P4 O12 111.55(19) . .
O10 P4 C3 111.83(19) . .
O11 P4 C3 107.80(18) . .
O12 P4 C3 101.00(18) . .
O5 Zn1 O8 109.89(13) 1_655 .
O5 Zn1 O7 104.51(13) 1_655 2_666
O8 Zn1 O7 110.97(13) . 2_666
O5 Zn1 O1 103.66(12) 1_655 .
O8 Zn1 O1 125.44(12) . .
O7 Zn1 O1 100.26(12) 2_666 .
O4 Zn2 O10 113.25(14) 2_576 .
O4 Zn2 O3 114.15(13) 2_576 .
O10 Zn2 O3 103.08(12) . .
O4 Zn2 O2 99.00(11) 2_576 2_576
O10 Zn2 O2 113.69(13) . 2_576
O3 Zn2 O2 114.21(12) . 2_576
O11 Zn3 O9 96.23(12) . .
O11 Zn3 O6 94.73(12) . .
O9 Zn3 O6 168.49(13) . .
O11 Zn3 O13 99.61(13) . .
O9 Zn3 O13 94.62(11) . .
O6 Zn3 O13 86.98(12) . .
O11 Zn3 O14 168.71(12) . .
O9 Zn3 O14 86.69(11) . .
O6 Zn3 O14 81.89(11) . .
O13 Zn3 O14 91.00(12) . .
O11 Zn3 O3 90.61(11) . .
O9 Zn3 O3 94.70(10) . .
O6 Zn3 O3 81.68(11) . .
O13 Zn3 O3 165.33(11) . .
O14 Zn3 O3 78.26(10) . .

loop_
_geom_bond_atom_site_label_1
_geom_bond_atom_site_label_2
_geom_bond_distance
_geom_bond_site_symmetry_2
O14 C1 1.469(5) .
O14 Zn3 2.202(3) .
C1 C2 1.512(6) .
C1 P1 1.817(4) .
C1 P2 1.863(4) .
C3 O15 1.458(5) .
C3 C4 1.499(6) .
C3 P4 1.824(4) .
C3 P3 1.836(4) .
C6 N4 1.323(7) .
C6 C7 1.364(7) .
C7 C8 1.385(6) .
C8 C9 1.370(7) .
C8 C11 1.472(6) .
C9 C10 1.373(7) .
C10 N4 1.309(6) .
C11 N2 1.314(6) .
C11 N1 1.359(5) .
C14 N1 1.337(6) .
C14 N3 1.339(6) .
C14 C16 1.458(6) .
C16 C21 1.367(7) .
C16 C17 1.378(7) .
C17 C18 1.360(6) .
C18 N5 1.321(7) .
C20 N5 1.335(7) .
C20 C21 1.379(7) .
N2 N3 1.340(5) .
O1 P1 1.523(3) .
O1 Zn1 1.964(3) .
O2 P1 1.514(3) .
O2 Zn2 1.979(3) 2_576
O3 P1 1.531(3) .
O3 Zn2 1.953(3) .
O3 Zn3 2.377(3) .
O4 P2 1.509(3) .
O4 Zn2 1.909(3) 2_576
O5 P2 1.500(3) .
O5 Zn1 1.904(3) 1_455
O6 P2 1.522(3) .
O6 Zn3 2.028(3) .
O7 P3 1.511(3) .
O7 Zn1 1.933(3) 2_666
O8 P3 1.512(3) .
O8 Zn1 1.917(3) .
O9 P3 1.527(3) .
O9 Zn3 2.016(3) .
O10 P4 1.508(3) .
O10 Zn2 1.931(3) .
O11 P4 1.513(3) .
O11 Zn3 1.981(3) .
O12 P4 1.554(3) .
O13 Zn3 2.123(3) .

loop_
_geom_hbond_atom_site_label_D
_geom_hbond_atom_site_label_H
_geom_hbond_atom_site_label_A
_geom_hbond_distance_DH
_geom_hbond_distance_HA
_geom_hbond_distance_DA
_geom_hbond_angle_DHA
_geom_hbond_site_symmetry_A
C4 H4A O7 0.96 2.47 2.946(6) 110.3 .
C6 H6 O11 0.93 2.61 3.109(6) 114.2 2_566
C7 H7 O17 0.93 2.59 3.270(8) 130.5 .
C10 H10 O5 0.93 2.33 3.049(6) 133.8 1_645
C17 H17 O16 0.93 2.58 3.470(6) 160.4 1_554
N3 H3 O16 0.86 1.90 2.747(6) 169.3 1_554
N4 H4 O6 0.86 1.83 2.664(5) 163.3 2_566
N4 H4 O11 0.86 2.64 3.102(5) 114.9 2_566
N5 H5 O12 0.86 1.74 2.582(5) 166.5 1_644
O13 H13B O9 0.89 2.51 3.043(4) 119.7 .
O13 H13B O14 0.89 2.08 2.932(4) 161.5 2_566
O13 H13A O8 0.88 2.44 3.067(4) 129.2 1_455
O15 H15A O17 0.90 1.95 2.805(7) 158.4 2_666
O14 H14A O9 0.897(10) 1.895(13) 2.756(4) 160(2) 2_566
C4 H4A O7 0.96 2.47 2.946(6) 110.3 .
C6 H6 O11 0.93 2.61 3.109(6) 114.2 2_566
C7 H7 O17 0.93 2.59 3.270(8) 130.5 .
C10 H10 O5 0.93 2.33 3.049(6) 133.8 1_645
C17 H17 O16 0.93 2.58 3.470(6) 160.4 1_554
N3 H3 O16 0.86 1.90 2.747(6) 169.3 1_554
N4 H4 O6 0.86 1.83 2.664(5) 163.3 2_566
N4 H4 O11 0.86 2.64 3.102(5) 114.9 2_566
N5 H5 O12 0.86 1.74 2.582(5) 166.5 1_644
O13 H13B O14 0.89 2.08 2.932(4) 161.5 2_566
O13 H13B O9 0.89 2.51 3.043(4) 119.7 .
O13 H13A O8 0.88 2.44 3.067(4) 129.2 1_455
O15 H15A O17 0.90 1.95 2.805(7) 158.4 2_666
O14 H14A O9 0.897(10) 1.895(13) 2.756(4) 160(2) 2_566
